data_7027201
loop_
_publ_author_name
'Dolbecq, Anne'
'Guirauden, Aude'
'Fourmigu\'e, Marc'
'Boubekeur, Kamal'
'Batail, Patrick'
'Rohmer, Marie-Madeleine'
'B\'enard, Marc'
'Coulon, Claude'
'Sall\'e, Marc'
'Blanchard, Philippe'

_publ_section_title
;
 Relative basicities of the oxygen atoms of the Linquist polyoxometalate
 [Mo6O19]2&#x2212; and their recognition by hydroxyl groups in radical
 cation salts based on functionalized tetrathiafulvalene \p donors
;
_journal_issue 8
_journal_name_full 'Journal of the Chemical Society, Dalton Transactions'
_journal_page_first 1241
_journal_paper_doi 10.1039/a809442j
_journal_year 1999
_chemical_formula_moiety '(C10H12OS4)2 Mo6O19'
_chemical_formula_sum 'C20 H24 Mo6 O21 S8'
_chemical_formula_weight 1432.51
_chemical_name_common '(Me~3~TTF-CH~2~OH)~2~ Mo~6~O~19~'
_chemical_name_systematic
; 
 ? 
;
_space_group_IT_number 2
_symmetry_cell_setting triclinic
_symmetry_space_group_name_Hall '-P 1'
_symmetry_space_group_name_H-M 'P -1'
_atom_sites_solution_hydrogens none
_atom_sites_solution_primary direct
_atom_sites_solution_secondary difmap
_audit_creation_method SHELXL
_cell_angle_alpha 109.08(2)
_cell_angle_beta 95.29(2)
_cell_angle_gamma 103.41(2)
_cell_formula_units_Z 1
_cell_length_a 7.8304(13)
_cell_length_b 11.288(2)
_cell_length_c 11.375(2)
_cell_measurement_reflns_used 5000
_cell_measurement_temperature 150(2)
_cell_measurement_theta_max 26.8
_cell_measurement_theta_min 2.
_cell_volume 908.7(3)
_computing_cell_refinement 'SELECT [Stoe IPDS]'
_computing_data_collection 'EXPOSE [Stoe IPDS]'
_computing_data_reduction 'INTEGRATE [Stoe IPDS]'
_computing_molecular_graphics 'ORTEP [Johnson, 1976]'
_computing_structure_refinement 'SHELXL-93 (Sheldrick, 1993)'
_computing_structure_solution 'SHELXS-86 (Sheldrick, 1990)'
_diffrn_ambient_temperature 150(2)
_diffrn_detector_area_resol_mean 6.66
_diffrn_measurement_device_type 'Stoe IPDS'
_diffrn_measurement_method 'rotation, phi incr. 2\%'
_diffrn_radiation_detector 'area detector'
_diffrn_radiation_monochromator graphite
_diffrn_radiation_source 'fine-focus sealed tube'
_diffrn_radiation_type MoK\a
_diffrn_radiation_wavelength 0.71073
_diffrn_reflns_av_R_equivalents 0.0238
_diffrn_reflns_av_sigmaI/netI 0.0239
_diffrn_reflns_limit_h_max 9
_diffrn_reflns_limit_h_min -9
_diffrn_reflns_limit_k_max 14
_diffrn_reflns_limit_k_min -14
_diffrn_reflns_limit_l_max 14
_diffrn_reflns_limit_l_min -14
_diffrn_reflns_number 9813
_diffrn_reflns_theta_max 27.00
_diffrn_reflns_theta_min 1.99
_exptl_absorpt_coefficient_mu 2.551
_exptl_absorpt_correction_T_max 0.793
_exptl_absorpt_correction_T_min 0.580
_exptl_absorpt_correction_type multi-scan
_exptl_absorpt_process_details
;
Empirical absorption correction based on measurments
of equivalent reflections was performed with XPREP
(Siemens-SHELXTL Version 5)
;
_exptl_crystal_colour black
_exptl_crystal_density_diffrn 2.617
_exptl_crystal_density_meas ?
_exptl_crystal_description parallelepiped
_exptl_crystal_F_000 692
_exptl_crystal_size_max 0.4
_exptl_crystal_size_mid 0.2
_exptl_crystal_size_min 0.1
_refine_diff_density_max 1.281
_refine_diff_density_min -0.557
_refine_diff_density_rms 0.144
_refine_ls_extinction_method none
_refine_ls_goodness_of_fit_all 1.036
_refine_ls_goodness_of_fit_obs 1.051
_refine_ls_matrix_type full
_refine_ls_number_parameters 257
_refine_ls_number_reflns 3638
_refine_ls_number_restraints 0
_refine_ls_restrained_S_all 1.169
_refine_ls_restrained_S_obs 1.051
_refine_ls_R_factor_all 0.0339
_refine_ls_R_factor_obs 0.0260
_refine_ls_shift/esd_max -0.164
_refine_ls_shift/esd_mean 0.008
_refine_ls_structure_factor_coef Fsqd
_refine_ls_weighting_details 'w=1/[\s^2^(Fo^2^)+(0.0425P)^2^+1.3641P] where P=(Fo^2^+2Fc^2^)/3'
_refine_ls_weighting_scheme calc
_refine_ls_wR_factor_all 0.0797
_refine_ls_wR_factor_obs 0.0669
_reflns_number_observed 3204
_reflns_number_total 3642
_reflns_observed_criterion >2sigma(I)
_cod_data_source_file 809442jsup1.cif
_cod_data_source_block adohabs
_cod_depositor_comments
;
The following automatic conversions were performed:

'_exptl_crystal_density_meas' value 'not measured' was changed to '?'
- the value is perceived as not measured.

Automatic conversion script
Id: cif_fix_values 3008 2015-01-20 13:52:24Z robertas 

The following automatic conversions were performed:

'_refine_ls_weighting_scheme' value 'calc
w=1/[\s^2^(Fo^2^)+(0.0425P)^2^+1.3641P] where P=(Fo^2^+2Fc^2^)/3' was
changed to 'calc'. New tag '_refine_ls_weighting_details' was
created. The value of the new tag was set to
'w=1/[\s^2^(Fo^2^)+(0.0425P)^2^+1.3641P] where P=(Fo^2^+2Fc^2^)/3'.

Automatic conversion script
Id: cif_fix_values 3143 2015-03-26 13:38:13Z robertas 
;
_cod_original_cell_volume 908.8(3)
_cod_original_sg_symbol_H-M P-1
_cod_database_code 7027201

loop_
_symmetry_equiv_pos_as_xyz
'x, y, z'
'-x, -y, -z'

loop_
_atom_site_aniso_label
_atom_site_aniso_U_11
_atom_site_aniso_U_22
_atom_site_aniso_U_33
_atom_site_aniso_U_23
_atom_site_aniso_U_13
_atom_site_aniso_U_12
Mo1 0.0199(2) 0.01228(14) 0.01384(15) 0.00197(11) 0.00958(12) 0.00035(12)
Mo2 0.0196(2) 0.00933(14) 0.01379(14) 0.00251(10) 0.00637(11) -0.00359(12)
Mo3 0.0191(2) 0.0172(2) 0.0176(2) 0.00469(12) -0.00082(12) 0.00328(13)
O12 0.028(2) 0.0107(11) 0.0166(12) 0.0013(9) 0.0091(11) -0.0012(11)
O31 0.022(2) 0.0224(13) 0.0253(13) 0.0040(11) 0.0060(11) 0.0088(12)
O21 0.028(2) 0.0141(12) 0.0188(12) 0.0021(10) 0.0131(11) -0.0055(11)
O13 0.029(2) 0.0182(12) 0.0126(11) 0.0035(10) 0.0028(10) 0.0000(11)
O23 0.014(2) 0.0195(12) 0.0202(12) 0.0042(10) -0.0008(10) -0.0035(10)
O32 0.032(2) 0.0134(12) 0.0231(13) 0.0095(10) 0.0009(11) 0.0010(11)
O1 0.032(2) 0.0172(13) 0.0220(13) -0.0008(10) 0.0149(12) -0.0007(12)
O2 0.034(2) 0.0136(12) 0.0166(12) 0.0035(10) 0.0078(11) -0.0049(11)
O3 0.031(2) 0.0273(15) 0.035(2) 0.0096(12) -0.0061(13) 0.0086(13)
O19 0.013(2) 0.012(2) 0.0112(15) 0.0029(12) 0.0035(13) -0.0005(13)
S1 0.0158(5) 0.0124(4) 0.0162(4) 0.0015(3) 0.0037(3) -0.0031(3)
S2 0.0155(5) 0.0135(4) 0.0126(4) 0.0039(3) 0.0038(3) -0.0017(3)
S3 0.0211(5) 0.0156(4) 0.0133(4) 0.0043(3) 0.0049(3) 0.0022(3)
S4 0.0153(5) 0.0131(4) 0.0158(4) 0.0051(3) 0.0042(3) -0.0009(3)
C1 0.012(2) 0.014(2) 0.0140(15) 0.0039(12) 0.0036(13) 0.0022(13)
C2 0.016(2) 0.014(2) 0.016(2) 0.0050(13) 0.0053(13) 0.0052(14)
C3 0.016(2) 0.016(2) 0.020(2) 0.0074(13) 0.0055(14) -0.0008(14)
C4 0.018(2) 0.017(2) 0.021(2) 0.0103(14) 0.0071(14) -0.0002(15)
C5 0.020(2) 0.020(2) 0.019(2) 0.0112(14) 0.0087(14) 0.005(2)
C6 0.018(2) 0.021(2) 0.021(2) 0.0124(14) 0.0061(14) 0.0047(15)
C7 0.025(3) 0.017(2) 0.037(2) 0.011(2) 0.006(2) -0.006(2)
C8 0.039(3) 0.030(2) 0.018(2) 0.013(2) 0.008(2) -0.001(2)
C9 0.037(3) 0.037(2) 0.019(2) 0.014(2) 0.013(2) 0.011(2)
C10 0.025(3) 0.025(2) 0.041(2) 0.020(2) 0.013(2) 0.001(2)

loop_
_atom_site_label
_atom_site_type_symbol
_atom_site_fract_x
_atom_site_fract_y
_atom_site_fract_z
_atom_site_U_iso_or_equiv
_atom_site_thermal_displace_type
_atom_site_occupancy
_atom_site_calc_flag
_atom_site_refinement_flags
Mo1 Mo 0.12208(5) 0.91622(3) 0.82317(3) 0.01632(9) Uani 1 d .
Mo2 Mo -0.17895(5) 0.79364(3) 0.96479(3) 0.01579(9) Uani 1 d .
Mo3 Mo 0.22320(5) 0.96614(3) 1.12526(3) 0.01894(9) Uani 1 d .
O12 O -0.0511(4) 0.7629(2) 0.8290(2) 0.0203(6) Uani 1 d .
O31 O 0.2747(4) 0.9026(3) 0.9546(3) 0.0238(6) Uani 1 d .
O21 O 0.2349(4) 1.0979(2) 0.8799(2) 0.0227(6) Uani 1 d .
O13 O -0.0893(4) 0.9559(2) 0.7551(2) 0.0217(6) Uani 1 d .
O23 O -0.3266(4) 0.8607(3) 0.8761(2) 0.0205(6) Uani 1 d .
O32 O 0.0375(4) 0.8052(2) 1.0734(2) 0.0232(6) Uani 1 d .
O1 O 0.2002(4) 0.8533(3) 0.6903(2) 0.0264(7) Uani 1 d .
O2 O -0.3072(4) 0.6432(2) 0.9439(2) 0.0238(6) Uani 1 d .
O3 O 0.3835(5) 0.9422(3) 1.2164(3) 0.0324(7) Uani 1 d .
O19 O 0.0000 1.0000 1.0000 0.0130(7) Uani 1 d S
S1 S 0.52224(13) 0.74487(8) 0.55997(8) 0.0169(2) Uani 1 d .
S2 S 0.34015(13) 0.53153(8) 0.32489(7) 0.0150(2) Uani 1 d .
S3 S 0.30121(13) 0.59674(8) 0.71842(8) 0.0173(2) Uani 1 d .
S4 S 0.12373(13) 0.37814(8) 0.48750(8) 0.0155(2) Uani 1 d .
C1 C 0.3702(5) 0.5940(3) 0.4873(3) 0.0139(7) Uani 1 d .
C2 C 0.2751(5) 0.5298(3) 0.5567(3) 0.0151(7) Uani 1 d .
C3 C 0.5659(5) 0.7686(3) 0.4202(3) 0.0180(8) Uani 1 d .
C4 C 0.4835(6) 0.6685(3) 0.3111(3) 0.0184(8) Uani 1 d .
C5 C 0.1445(5) 0.4701(4) 0.7345(3) 0.0183(8) Uani 1 d .
C6 C 0.0632(5) 0.3662(4) 0.6275(3) 0.0187(8) Uani 1 d .
C7 C 0.6899(6) 0.8977(4) 0.4359(4) 0.0282(9) Uani 1 d .
C8 C 0.5014(7) 0.6637(4) 0.1798(4) 0.0299(10) Uani 1 d .
C9 C 0.1065(7) 0.4867(4) 0.8660(4) 0.0289(10) Uani 1 d .
C10 C -0.0716(6) 0.2436(4) 0.6202(4) 0.0288(9) Uani 1 d .
O7A O 0.8436(28) 0.9234(18) 0.5012(17) 0.032(4) Uiso 0.17 d P
O7B O 0.6114(32) 0.9827(21) 0.4506(19) 0.042(5) Uiso 0.17 d P
O8 O 0.3716(19) 0.6732(12) 0.1223(12) 0.058(3) Uiso 0.34 d P
O9 O 0.1970(16) 0.6021(11) 0.9463(10) 0.045(3) Uiso 0.34 d P

loop_
_atom_type_symbol
_atom_type_description
_atom_type_scat_dispersion_real
_atom_type_scat_dispersion_imag
_atom_type_scat_source
C C 0.0033 0.0016 'International Tables Vol C Tables 4.2.6.8 and 6.1.1.4'
H H 0.0000 0.0000 'International Tables Vol C Tables 4.2.6.8 and 6.1.1.4'
O O 0.0106 0.0060 'International Tables Vol C Tables 4.2.6.8 and 6.1.1.4'
S S 0.1246 0.1234 'International Tables Vol C Tables 4.2.6.8 and 6.1.1.4'
Mo Mo -1.6832 0.6857 'International Tables Vol C Tables 4.2.6.8 and 6.1.1.4'

loop_
_geom_angle_atom_site_label_1
_geom_angle_atom_site_label_2
_geom_angle_atom_site_label_3
_geom_angle
_geom_angle_site_symmetry_1
_geom_angle_site_symmetry_3
O1 Mo1 O21 104.29(13) . .
O1 Mo1 O31 105.40(14) . .
O21 Mo1 O31 89.92(13) . .
O1 Mo1 O12 102.45(12) . .
O21 Mo1 O12 152.96(11) . .
O31 Mo1 O12 86.84(13) . .
O1 Mo1 O13 101.19(14) . .
O21 Mo1 O13 86.32(13) . .
O31 Mo1 O13 153.24(11) . .
O12 Mo1 O13 84.64(12) . .
O1 Mo1 O19 177.06(11) . .
O21 Mo1 O19 76.86(8) . .
O31 Mo1 O19 77.22(8) . .
O12 Mo1 O19 76.24(7) . .
O13 Mo1 O19 76.12(7) . .
O2 Mo2 O12 103.35(12) . .
O2 Mo2 O23 104.12(14) . .
O12 Mo2 O23 88.96(12) . .
O2 Mo2 O21 102.61(12) . 2_577
O12 Mo2 O21 153.89(11) . 2_577
O23 Mo2 O21 87.37(12) . 2_577
O2 Mo2 O32 101.74(13) . .
O12 Mo2 O32 87.20(12) . .
O23 Mo2 O32 154.05(11) . .
O21 Mo2 O32 84.92(13) 2_577 .
O2 Mo2 O19 178.13(9) . .
O12 Mo2 O19 77.71(8) . .
O23 Mo2 O19 77.38(8) . .
O21 Mo2 O19 76.26(8) 2_577 .
O32 Mo2 O19 76.73(8) . .
O3 Mo3 O13 102.61(14) . 2_577
O3 Mo3 O32 103.23(14) . .
O13 Mo3 O32 88.71(12) 2_577 .
O3 Mo3 O23 103.94(14) . 2_577
O13 Mo3 O23 87.04(12) 2_577 2_577
O32 Mo3 O23 152.78(12) . 2_577
O3 Mo3 O31 104.49(14) . .
O13 Mo3 O31 152.88(12) 2_577 .
O32 Mo3 O31 86.01(12) . .
O23 Mo3 O31 85.63(12) 2_577 .
O3 Mo3 O19 179.60(12) . .
O13 Mo3 O19 76.99(8) 2_577 .
O32 Mo3 O19 76.80(9) . .
O23 Mo3 O19 76.04(8) 2_577 .
O31 Mo3 O19 75.90(9) . .
Mo2 O12 Mo1 116.03(12) . .
Mo1 O31 Mo3 117.09(14) . .
Mo1 O21 Mo2 116.77(13) . 2_577
Mo3 O13 Mo1 116.60(12) 2_577 .
Mo2 O23 Mo3 116.79(13) . 2_577
Mo3 O32 Mo2 116.19(13) . .
Mo2 O19 Mo2 180.0 2_577 .
Mo2 O19 Mo1 90.02(2) 2_577 2_577
Mo2 O19 Mo1 89.98(2) . 2_577
Mo2 O19 Mo1 89.98(2) 2_577 .
Mo2 O19 Mo1 90.02(2) . .
Mo1 O19 Mo1 180.0 2_577 .
Mo2 O19 Mo3 90.28(2) 2_577 2_577
Mo2 O19 Mo3 89.72(2) . 2_577
Mo1 O19 Mo3 89.77(2) 2_577 2_577
Mo1 O19 Mo3 90.23(2) . 2_577
Mo2 O19 Mo3 89.72(2) 2_577 .
Mo2 O19 Mo3 90.28(2) . .
Mo1 O19 Mo3 90.23(2) 2_577 .
Mo1 O19 Mo3 89.77(2) . .
Mo3 O19 Mo3 180.0 2_577 .
C1 S1 C3 95.7(2) . .
C1 S2 C4 95.5(2) . .
C2 S3 C5 95.9(2) . .
C2 S4 C6 95.9(2) . .
C2 C1 S2 122.9(3) . .
C2 C1 S1 121.4(3) . .
S2 C1 S1 115.6(2) . .
C1 C2 S3 122.1(3) . .
C1 C2 S4 122.7(3) . .
S3 C2 S4 115.2(2) . .
C4 C3 C7 127.9(3) . .
C4 C3 S1 116.3(3) . .
C7 C3 S1 115.8(3) . .
C3 C4 C8 126.5(4) . .
C3 C4 S2 116.7(3) . .
C8 C4 S2 116.8(3) . .
C6 C5 C9 125.9(4) . .
C6 C5 S3 117.1(3) . .
C9 C5 S3 117.1(3) . .
C5 C6 C10 125.9(3) . .
C5 C6 S4 115.9(3) . .
C10 C6 S4 118.2(3) . .
O7B C7 O7A 120.3(14) . .
O7B C7 C3 111.8(12) . .
O7A C7 C3 114.7(9) . .
O8 C8 C4 113.6(8) . .
O9 C9 C5 110.5(6) . .

loop_
_geom_bond_atom_site_label_1
_geom_bond_atom_site_label_2
_geom_bond_distance
_geom_bond_site_symmetry_2
Mo1 O1 1.683(3) .
Mo1 O21 1.896(3) .
Mo1 O31 1.896(3) .
Mo1 O12 1.960(3) .
Mo1 O13 1.969(3) .
Mo1 O19 2.3205(6) .
Mo2 O2 1.688(3) .
Mo2 O12 1.899(3) .
Mo2 O23 1.901(3) .
Mo2 O21 1.946(3) 2_577
Mo2 O32 1.955(3) .
Mo2 O19 2.3071(6) .
Mo3 O3 1.680(3) .
Mo3 O13 1.906(3) 2_577
Mo3 O32 1.918(3) .
Mo3 O23 1.941(3) 2_577
Mo3 O31 1.953(3) .
Mo3 O19 2.3319(6) .
O21 Mo2 1.946(3) 2_577
O13 Mo3 1.906(3) 2_577
O23 Mo3 1.941(3) 2_577
O19 Mo2 2.3071(7) 2_577
O19 Mo1 2.3205(6) 2_577
O19 Mo3 2.3319(6) 2_577
S1 C1 1.720(4) .
S1 C3 1.747(4) .
S2 C1 1.720(3) .
S2 C4 1.749(4) .
S3 C2 1.716(3) .
S3 C5 1.727(4) .
S4 C2 1.721(4) .
S4 C6 1.740(4) .
C1 C2 1.391(5) .
C3 C4 1.352(5) .
C3 C7 1.497(5) .
C4 C8 1.498(5) .
C5 C6 1.357(5) .
C5 C9 1.512(5) .
C6 C10 1.506(5) .
C7 O7B 1.23(2) .
C7 O7A 1.27(2) .
C8 O8 1.203(14) .
C9 O9 1.308(12) .
